data_4350519
loop_
_publ_author_name
'Milanov, Andrian'
'Bhakta, Raghunandan'
'Baunemann, Arne'
'Becker, Hans-Werner'
'Thomas, Reji'
'Ehrhart, Peter'
'Winter, Manuela'
'Devi, Anjana'

_publ_section_title
;
 Guanidinate-stabilized monomeric hafnium amide complexes as promising
 precursors for MOCVD of HfO2.
;
_journal_issue 26
_journal_name_full 'Inorganic chemistry'
_journal_page_first 11008
_journal_page_last 11018
_journal_paper_doi 10.1021/ic061056i
_journal_volume 45
_journal_year 2006
_chemical_formula_sum 'C30 H72 Cl2 Hf2 N18'
_chemical_formula_weight 1112.94
_space_group_IT_number 2
_space_group_name_Hall '-P 1'
_space_group_name_H-M_alt 'P -1'
_symmetry_cell_setting triclinic
_symmetry_space_group_name_H-M 'P -1'
_atom_sites_solution_hydrogens geom
_atom_sites_solution_primary direct
_atom_sites_solution_secondary difmap
_audit_creation_method SHELXL-97
_cell_angle_alpha 100.785(8)
_cell_angle_beta 112.462(9)
_cell_angle_gamma 110.584(9)
_cell_formula_units_Z 1
_cell_length_a 10.3253(10)
_cell_length_b 11.3293(11)
_cell_length_c 12.1396(12)
_cell_measurement_reflns_used 5343
_cell_measurement_temperature 104(2)
_cell_measurement_theta_max 27.4
_cell_measurement_theta_min 3.28
_cell_volume 1140.6(3)
_computing_cell_refinement 'CrysAlis RED 1.171.13, Oxford Diffraction'
_computing_data_collection 'CrysAlis CCD 1.171.13, Oxford Diffraction'
_computing_data_reduction 'CrysAlis RED 1.171.13, Oxford Diffraction'
_computing_molecular_graphics SHELXL-97
_computing_publication_material SHELXL-97
_computing_structure_refinement 'SHELXL-97 (Sheldrick, 1997)'
_computing_structure_solution 'SHELXS-97 (Sheldrick, 1990)'
_diffrn_ambient_temperature 104(2)
_diffrn_measured_fraction_theta_full 0.983
_diffrn_measured_fraction_theta_max 0.983
_diffrn_measurement_device_type 'Sapphire2-CCD, Oxford Diffraction'
_diffrn_measurement_method '987 images at 1.0 deg. in \w and 20 sec.'
_diffrn_radiation_monochromator graphite
_diffrn_radiation_source 'Enhance (Mo) X-ray Source'
_diffrn_radiation_type MoK\a
_diffrn_radiation_wavelength 0.71073
_diffrn_reflns_av_R_equivalents 0.0690
_diffrn_reflns_av_sigmaI/netI 0.0946
_diffrn_reflns_limit_h_max 13
_diffrn_reflns_limit_h_min -13
_diffrn_reflns_limit_k_max 14
_diffrn_reflns_limit_k_min -14
_diffrn_reflns_limit_l_max 15
_diffrn_reflns_limit_l_min -15
_diffrn_reflns_number 16290
_diffrn_reflns_theta_full 27.56
_diffrn_reflns_theta_max 27.56
_diffrn_reflns_theta_min 3.30
_exptl_absorpt_coefficient_mu 4.708
_exptl_absorpt_correction_T_max 0.751
_exptl_absorpt_correction_T_min 0.479
_exptl_absorpt_correction_type 'numeric analytical'
_exptl_absorpt_process_details 'Gaussian face-indexed'
_exptl_crystal_colour colourless
_exptl_crystal_density_diffrn 1.620
_exptl_crystal_density_method 'not measured'
_exptl_crystal_description prism
_exptl_crystal_F_000 556
_exptl_crystal_size_max 0.13
_exptl_crystal_size_mid 0.08
_exptl_crystal_size_min 0.02
_refine_diff_density_max 3.404
_refine_diff_density_min -1.565
_refine_diff_density_rms 0.225
_refine_ls_extinction_method none
_refine_ls_goodness_of_fit_ref 0.962
_refine_ls_hydrogen_treatment constr
_refine_ls_matrix_type full
_refine_ls_number_parameters 247
_refine_ls_number_reflns 5191
_refine_ls_number_restraints 0
_refine_ls_restrained_S_all 0.962
_refine_ls_R_factor_all 0.0559
_refine_ls_R_factor_gt 0.0413
_refine_ls_shift/su_max 0.001
_refine_ls_shift/su_mean 0.000
_refine_ls_structure_factor_coef Fsqd
_refine_ls_weighting_details 'calc w=1/[\s^2^(Fo^2^)+(0.0490P)^2^+0.0000P] where P=(Fo^2^+2Fc^2^)/3'
_refine_ls_weighting_scheme calc
_refine_ls_wR_factor_gt 0.0945
_refine_ls_wR_factor_ref 0.0977
_reflns_number_gt 4108
_reflns_number_total 5191
_reflns_threshold_expression >2sigma(I)
_cod_data_source_file ic061056isi20060613_055714.cif
_cod_data_source_block cvd55
_cod_original_cell_volume 1140.60(19)
_cod_original_sg_symbol_H-M P-1
_cod_database_code 4350519

loop_
_symmetry_equiv_pos_as_xyz
'x, y, z'
'-x, -y, -z'

loop_
_atom_site_label
_atom_site_type_symbol
_atom_site_fract_x
_atom_site_fract_y
_atom_site_fract_z
_atom_site_U_iso_or_equiv
_atom_site_adp_type
_atom_site_occupancy
_atom_site_symmetry_multiplicity
_atom_site_calc_flag
_atom_site_refinement_flags
Hf1 Hf 0.52160(3) 0.86248(3) 0.51493(3) 0.01440(10) Uani 1 1 d .
Cl1 Cl 0.76277(19) 0.83428(17) 0.54383(16) 0.0229(4) Uani 1 1 d .
N11 N 0.6465(6) 1.0609(5) 0.5151(5) 0.0138(11) Uani 1 1 d .
C11 C 0.7953(8) 1.1297(6) 0.5455(6) 0.0170(14) Uani 1 1 d .
N12 N 0.8410(6) 1.1666(5) 0.4605(5) 0.0190(12) Uani 1 1 d .
C13 C 0.9757(8) 1.2938(7) 0.4942(7) 0.0252(16) Uani 1 1 d .
H13A H 0.9387 1.3478 0.4484 0.038 Uiso 1 1 calc R
H13B H 1.0487 1.2747 0.4700 0.038 Uiso 1 1 calc R
H13C H 1.0307 1.3445 0.5869 0.038 Uiso 1 1 calc R
C14 C 0.7380(9) 1.0914(7) 0.3243(6) 0.0252(16) Uani 1 1 d .
H14A H 0.6576 1.0030 0.3097 0.038 Uiso 1 1 calc R
H14B H 0.8004 1.0778 0.2841 0.038 Uiso 1 1 calc R
H14C H 0.6859 1.1423 0.2866 0.038 Uiso 1 1 calc R
N15 N 0.9170(6) 1.1721(5) 0.6672(5) 0.0185(12) Uani 1 1 d .
C16 C 1.0668(8) 1.1715(7) 0.6891(7) 0.0260(16) Uani 1 1 d .
H16A H 1.0670 1.1485 0.6072 0.039 Uiso 1 1 calc R
H16B H 1.0780 1.1039 0.7267 0.039 Uiso 1 1 calc R
H16C H 1.1554 1.2616 0.7480 0.039 Uiso 1 1 calc R
C17 C 0.8819(8) 1.1602(7) 0.7707(6) 0.0216(15) Uani 1 1 d .
H17A H 0.7930 1.1793 0.7588 0.032 Uiso 1 1 calc R
H17B H 0.9752 1.2254 0.8530 0.032 Uiso 1 1 calc R
H17C H 0.8537 1.0679 0.7700 0.032 Uiso 1 1 calc R
N21 N 0.3774(6) 0.7009(5) 0.3508(5) 0.0191(12) Uani 1 1 d .
C22 C 0.2967(7) 0.5945(7) 0.2478(6) 0.0183(14) Uani 1 1 d .
N23 N 0.3408(7) 0.5792(6) 0.1515(5) 0.0228(13) Uani 1 1 d .
C23 C 0.2206(9) 0.5335(9) 0.0190(7) 0.039(2) Uani 1 1 d .
H23A H 0.1198 0.4647 0.0045 0.058 Uiso 1 1 calc R
H23B H 0.2531 0.4942 -0.0382 0.058 Uiso 1 1 calc R
H23C H 0.2078 0.6108 0.0013 0.058 Uiso 1 1 calc R
C24 C 0.4920(8) 0.6857(7) 0.1811(7) 0.0236(15) Uani 1 1 d .
H24A H 0.4823 0.7678 0.1765 0.035 Uiso 1 1 calc R
H24B H 0.5236 0.6556 0.1190 0.035 Uiso 1 1 calc R
H24C H 0.5723 0.7055 0.2679 0.035 Uiso 1 1 calc R
N25 N 0.1584(6) 0.4837(5) 0.2175(5) 0.0224(13) Uani 1 1 d .
C26 C 0.1309(9) 0.3457(7) 0.1638(8) 0.0354(19) Uani 1 1 d .
H26A H 0.2033 0.3466 0.1298 0.053 Uiso 1 1 calc R
H26B H 0.0212 0.2899 0.0945 0.053 Uiso 1 1 calc R
H26C H 0.1498 0.3076 0.2311 0.053 Uiso 1 1 calc R
C27 C 0.0887(8) 0.5004(8) 0.2981(7) 0.0314(18) Uani 1 1 d .
H27A H 0.1425 0.4858 0.3764 0.047 Uiso 1 1 calc R
H27B H -0.0240 0.4342 0.2518 0.047 Uiso 1 1 calc R
H27C H 0.1000 0.5925 0.3208 0.047 Uiso 1 1 calc R
N31 N 0.5495(6) 0.8401(5) 0.6810(5) 0.0204(12) Uani 1 1 d .
C31 C 0.5550(7) 0.7965(7) 0.7700(6) 0.0185(14) Uani 1 1 d .
N32 N 0.6149(7) 0.8814(6) 0.8967(5) 0.0232(13) Uani 1 1 d .
C33 C 0.7081(10) 0.8562(8) 1.0052(7) 0.0342(19) Uani 1 1 d .
H33A H 0.6893 0.7620 0.9768 0.051 Uiso 1 1 calc R
H33B H 0.6773 0.8717 1.0714 0.051 Uiso 1 1 calc R
H33C H 0.8208 0.9179 1.0406 0.051 Uiso 1 1 calc R
C34 C 0.6642(9) 1.0247(7) 0.9234(7) 0.0293(17) Uani 1 1 d .
H34A H 0.7779 1.0728 0.9530 0.044 Uiso 1 1 calc R
H34B H 0.6422 1.0612 0.9901 0.044 Uiso 1 1 calc R
H34C H 0.6056 1.0371 0.8450 0.044 Uiso 1 1 calc R
N35 N 0.5019(7) 0.6598(6) 0.7546(5) 0.0236(13) Uani 1 1 d .
C36 C 0.3906(11) 0.6025(8) 0.8003(9) 0.045(2) Uani 1 1 d .
H36A H 0.4092 0.6740 0.8727 0.067 Uiso 1 1 calc R
H36B H 0.4062 0.5304 0.8281 0.067 Uiso 1 1 calc R
H36C H 0.2818 0.5646 0.7306 0.067 Uiso 1 1 calc R
C37 C 0.4632(10) 0.5685(7) 0.6315(7) 0.0353(19) Uani 1 1 d .
H37A H 0.3685 0.5621 0.5629 0.053 Uiso 1 1 calc R
H37B H 0.4431 0.4782 0.6344 0.053 Uiso 1 1 calc R
H37C H 0.5522 0.6041 0.6148 0.053 Uiso 1 1 calc R

loop_
_atom_site_aniso_label
_atom_site_aniso_U_11
_atom_site_aniso_U_22
_atom_site_aniso_U_33
_atom_site_aniso_U_23
_atom_site_aniso_U_13
_atom_site_aniso_U_12
Hf1 0.01409(14) 0.01529(15) 0.01334(14) 0.00540(10) 0.00776(10) 0.00512(10)
Cl1 0.0215(9) 0.0258(9) 0.0265(9) 0.0099(7) 0.0139(7) 0.0138(7)
N11 0.016(3) 0.013(3) 0.014(3) 0.004(2) 0.008(2) 0.008(2)
C11 0.025(4) 0.012(3) 0.020(3) 0.004(3) 0.015(3) 0.010(3)
N12 0.017(3) 0.023(3) 0.018(3) 0.009(2) 0.012(2) 0.006(2)
C13 0.025(4) 0.021(4) 0.039(4) 0.014(3) 0.024(3) 0.010(3)
C14 0.034(4) 0.034(4) 0.017(3) 0.010(3) 0.018(3) 0.018(3)
N15 0.010(3) 0.025(3) 0.017(3) 0.008(2) 0.007(2) 0.005(2)
C16 0.016(3) 0.031(4) 0.027(4) 0.009(3) 0.009(3) 0.009(3)
C17 0.012(3) 0.026(4) 0.014(3) 0.003(3) 0.002(3) 0.004(3)
N21 0.027(3) 0.025(3) 0.015(3) 0.009(2) 0.016(2) 0.016(3)
C22 0.015(3) 0.022(3) 0.017(3) 0.006(3) 0.009(3) 0.008(3)
N23 0.024(3) 0.027(3) 0.015(3) 0.004(2) 0.014(2) 0.006(3)
C23 0.024(4) 0.052(5) 0.017(4) 0.002(4) 0.011(3) 0.000(4)
C24 0.023(4) 0.027(4) 0.025(4) 0.010(3) 0.018(3) 0.009(3)
N25 0.022(3) 0.018(3) 0.023(3) 0.003(2) 0.014(3) 0.003(2)
C26 0.027(4) 0.022(4) 0.045(5) -0.001(3) 0.023(4) -0.001(3)
C27 0.020(4) 0.037(4) 0.029(4) 0.008(3) 0.019(3) 0.000(3)
N31 0.020(3) 0.021(3) 0.019(3) 0.011(2) 0.009(2) 0.007(2)
C31 0.013(3) 0.027(4) 0.020(3) 0.011(3) 0.011(3) 0.010(3)
N32 0.026(3) 0.024(3) 0.015(3) 0.007(2) 0.009(2) 0.009(3)
C33 0.042(5) 0.047(5) 0.016(4) 0.014(3) 0.012(3) 0.024(4)
C34 0.034(4) 0.024(4) 0.021(4) 0.003(3) 0.013(3) 0.008(3)
N35 0.029(3) 0.024(3) 0.019(3) 0.008(3) 0.015(3) 0.011(3)
C36 0.053(6) 0.031(4) 0.060(6) 0.023(4) 0.038(5) 0.015(4)
C37 0.052(5) 0.027(4) 0.022(4) 0.007(3) 0.012(4) 0.021(4)

loop_
_atom_type_symbol
_atom_type_description
_atom_type_scat_dispersion_real
_atom_type_scat_dispersion_imag
_atom_type_scat_source
C C 0.0033 0.0016 'International Tables Vol C Tables 4.2.6.8 and 6.1.1.4'
H H 0.0000 0.0000 'International Tables Vol C Tables 4.2.6.8 and 6.1.1.4'
N N 0.0061 0.0033 'International Tables Vol C Tables 4.2.6.8 and 6.1.1.4'
Cl Cl 0.1484 0.1585 'International Tables Vol C Tables 4.2.6.8 and 6.1.1.4'
Hf Hf -0.5830 6.1852 'International Tables Vol C Tables 4.2.6.8 and 6.1.1.4'

loop_
_geom_angle_atom_site_label_1
_geom_angle_atom_site_label_2
_geom_angle_atom_site_label_3
_geom_angle
_geom_angle_site_symmetry_1
_geom_angle_site_symmetry_3
N21 Hf1 N31 119.4(2) . .
N21 Hf1 N11 93.6(2) . 2_676
N31 Hf1 N11 98.9(2) . 2_676
N21 Hf1 N11 120.8(2) . .
N31 Hf1 N11 119.8(2) . .
N11 Hf1 N11 77.2(2) 2_676 .
N21 Hf1 Cl1 93.29(16) . .
N31 Hf1 Cl1 90.67(16) . .
N11 Hf1 Cl1 163.46(14) 2_676 .
N11 Hf1 Cl1 86.33(14) . .
N21 Hf1 Hf1 111.70(15) . 2_676
N31 Hf1 Hf1 114.70(16) . 2_676
N11 Hf1 Hf1 38.81(14) 2_676 2_676
N11 Hf1 Hf1 38.42(13) . 2_676
Cl1 Hf1 Hf1 124.73(4) . 2_676
C11 N11 Hf1 126.3(4) . 2_676
C11 N11 Hf1 130.2(4) . .
Hf1 N11 Hf1 102.8(2) 2_676 .
N11 C11 N12 123.1(6) . .
N11 C11 N15 121.9(6) . .
N12 C11 N15 114.9(6) . .
C11 N12 C14 120.2(5) . .
C11 N12 C13 124.2(6) . .
C14 N12 C13 114.6(5) . .
N12 C13 H13A 109.5 . .
N12 C13 H13B 109.5 . .
H13A C13 H13B 109.5 . .
N12 C13 H13C 109.5 . .
H13A C13 H13C 109.5 . .
H13B C13 H13C 109.5 . .
N12 C14 H14A 109.5 . .
N12 C14 H14B 109.5 . .
H14A C14 H14B 109.5 . .
N12 C14 H14C 109.5 . .
H14A C14 H14C 109.5 . .
H14B C14 H14C 109.5 . .
C11 N15 C17 119.5(5) . .
C11 N15 C16 121.5(5) . .
C17 N15 C16 113.5(5) . .
N15 C16 H16A 109.5 . .
N15 C16 H16B 109.5 . .
H16A C16 H16B 109.5 . .
N15 C16 H16C 109.5 . .
H16A C16 H16C 109.5 . .
H16B C16 H16C 109.5 . .
N15 C17 H17A 109.5 . .
N15 C17 H17B 109.5 . .
H17A C17 H17B 109.5 . .
N15 C17 H17C 109.5 . .
H17A C17 H17C 109.5 . .
H17B C17 H17C 109.5 . .
C22 N21 Hf1 174.2(5) . .
N21 C22 N25 124.8(6) . .
N21 C22 N23 122.6(6) . .
N25 C22 N23 112.6(5) . .
C22 N23 C23 118.4(6) . .
C22 N23 C24 115.9(5) . .
C23 N23 C24 112.4(6) . .
N23 C23 H23A 109.5 . .
N23 C23 H23B 109.5 . .
H23A C23 H23B 109.5 . .
N23 C23 H23C 109.5 . .
H23A C23 H23C 109.5 . .
H23B C23 H23C 109.5 . .
N23 C24 H24A 109.5 . .
N23 C24 H24B 109.5 . .
H24A C24 H24B 109.5 . .
N23 C24 H24C 109.5 . .
H24A C24 H24C 109.5 . .
H24B C24 H24C 109.5 . .
C22 N25 C27 116.3(5) . .
C22 N25 C26 121.1(5) . .
C27 N25 C26 114.5(6) . .
N25 C26 H26A 109.5 . .
N25 C26 H26B 109.5 . .
H26A C26 H26B 109.5 . .
N25 C26 H26C 109.5 . .
H26A C26 H26C 109.5 . .
H26B C26 H26C 109.5 . .
N25 C27 H27A 109.5 . .
N25 C27 H27B 109.5 . .
H27A C27 H27B 109.5 . .
N25 C27 H27C 109.5 . .
H27A C27 H27C 109.5 . .
H27B C27 H27C 109.5 . .
C31 N31 Hf1 166.2(5) . .
N31 C31 N35 124.4(6) . .
N31 C31 N32 123.2(6) . .
N35 C31 N32 112.4(5) . .
C31 N32 C34 117.7(5) . .
C31 N32 C33 121.0(6) . .
C34 N32 C33 112.5(6) . .
N32 C33 H33A 109.5 . .
N32 C33 H33B 109.5 . .
H33A C33 H33B 109.5 . .
N32 C33 H33C 109.5 . .
H33A C33 H33C 109.5 . .
H33B C33 H33C 109.5 . .
N32 C34 H34A 109.5 . .
N32 C34 H34B 109.5 . .
H34A C34 H34B 109.5 . .
N32 C34 H34C 109.5 . .
H34A C34 H34C 109.5 . .
H34B C34 H34C 109.5 . .
C31 N35 C37 115.3(6) . .
C31 N35 C36 117.8(6) . .
C37 N35 C36 113.5(6) . .
N35 C36 H36A 109.5 . .
N35 C36 H36B 109.5 . .
H36A C36 H36B 109.5 . .
N35 C36 H36C 109.5 . .
H36A C36 H36C 109.5 . .
H36B C36 H36C 109.5 . .
N35 C37 H37A 109.5 . .
N35 C37 H37B 109.5 . .
H37A C37 H37B 109.5 . .
N35 C37 H37C 109.5 . .
H37A C37 H37C 109.5 . .
H37B C37 H37C 109.5 . .

loop_
_geom_bond_atom_site_label_1
_geom_bond_atom_site_label_2
_geom_bond_distance
_geom_bond_site_symmetry_2
Hf1 N21 1.997(5) .
Hf1 N31 2.003(5) .
Hf1 N11 2.144(5) 2_676
Hf1 N11 2.162(5) .
Hf1 Cl1 2.5218(16) .
Hf1 Hf1 3.3641(6) 2_676
N11 C11 1.312(8) .
N11 Hf1 2.144(5) 2_676
C11 N12 1.363(8) .
C11 N15 1.373(8) .
N12 C14 1.443(8) .
N12 C13 1.453(8) .
C13 H13A 0.9800 .
C13 H13B 0.9800 .
C13 H13C 0.9800 .
C14 H14A 0.9800 .
C14 H14B 0.9800 .
C14 H14C 0.9800 .
N15 C17 1.451(8) .
N15 C16 1.469(8) .
C16 H16A 0.9800 .
C16 H16B 0.9800 .
C16 H16C 0.9800 .
C17 H17A 0.9800 .
C17 H17B 0.9800 .
C17 H17C 0.9800 .
N21 C22 1.282(8) .
C22 N25 1.385(8) .
C22 N23 1.410(8) .
N23 C23 1.451(9) .
N23 C24 1.452(8) .
C23 H23A 0.9800 .
C23 H23B 0.9800 .
C23 H23C 0.9800 .
C24 H24A 0.9800 .
C24 H24B 0.9800 .
C24 H24C 0.9800 .
N25 C27 1.440(9) .
N25 C26 1.454(9) .
C26 H26A 0.9800 .
C26 H26B 0.9800 .
C26 H26C 0.9800 .
C27 H27A 0.9800 .
C27 H27B 0.9800 .
C27 H27C 0.9800 .
N31 C31 1.259(8) .
C31 N35 1.397(8) .
C31 N32 1.405(8) .
N32 C34 1.448(9) .
N32 C33 1.451(8) .
C33 H33A 0.9800 .
C33 H33B 0.9800 .
C33 H33C 0.9800 .
C34 H34A 0.9800 .
C34 H34B 0.9800 .
C34 H34C 0.9800 .
N35 C37 1.462(9) .
N35 C36 1.465(10) .
C36 H36A 0.9800 .
C36 H36B 0.9800 .
C36 H36C 0.9800 .
C37 H37A 0.9800 .
C37 H37B 0.9800 .
C37 H37C 0.9800 .

loop_
_geom_torsion_atom_site_label_1
_geom_torsion_atom_site_label_2
_geom_torsion_atom_site_label_3
_geom_torsion_atom_site_label_4
_geom_torsion
_geom_torsion_site_symmetry_1
_geom_torsion_site_symmetry_4
N21 Hf1 N11 C11 -103.1(6) . .
N31 Hf1 N11 C11 77.2(6) . .
N11 Hf1 N11 C11 170.3(7) 2_676 .
Cl1 Hf1 N11 C11 -11.5(5) . .
Hf1 Hf1 N11 C11 170.3(7) 2_676 .
N21 Hf1 N11 Hf1 86.6(3) . 2_676
N31 Hf1 N11 Hf1 -93.1(3) . 2_676
N11 Hf1 N11 Hf1 0.0 2_676 2_676
Cl1 Hf1 N11 Hf1 178.24(17) . 2_676
Hf1 N11 C11 N12 -73.7(7) 2_676 .
Hf1 N11 C11 N12 118.1(6) . .
Hf1 N11 C11 N15 105.1(6) 2_676 .
Hf1 N11 C11 N15 -63.1(8) . .
N11 C11 N12 C14 -23.6(9) . .
N15 C11 N12 C14 157.5(6) . .
N11 C11 N12 C13 144.2(6) . .
N15 C11 N12 C13 -34.7(8) . .
N11 C11 N15 C17 -10.0(9) . .
N12 C11 N15 C17 169.0(5) . .
N11 C11 N15 C16 142.3(6) . .
N12 C11 N15 C16 -38.8(8) . .
N31 Hf1 N21 C22 -85(5) . .
N11 Hf1 N21 C22 173(5) 2_676 .
N11 Hf1 N21 C22 96(5) . .
Cl1 Hf1 N21 C22 8(5) . .
Hf1 Hf1 N21 C22 138(5) 2_676 .
Hf1 N21 C22 N25 122(5) . .
Hf1 N21 C22 N23 -59(5) . .
N21 C22 N23 C23 -132.3(7) . .
N25 C22 N23 C23 47.3(8) . .
N21 C22 N23 C24 5.7(9) . .
N25 C22 N23 C24 -174.7(6) . .
N21 C22 N25 C27 10.6(10) . .
N23 C22 N25 C27 -169.0(6) . .
N21 C22 N25 C26 -136.4(7) . .
N23 C22 N25 C26 44.0(9) . .
N21 Hf1 N31 C31 21(2) . .
N11 Hf1 N31 C31 120(2) 2_676 .
N11 Hf1 N31 C31 -160(2) . .
Cl1 Hf1 N31 C31 -74(2) . .
Hf1 Hf1 N31 C31 157(2) 2_676 .
Hf1 N31 C31 N35 -4(2) . .
Hf1 N31 C31 N32 176.1(17) . .
N31 C31 N32 C34 3.5(10) . .
N35 C31 N32 C34 -176.0(6) . .
N31 C31 N32 C33 -141.6(7) . .
N35 C31 N32 C33 38.9(8) . .
N31 C31 N35 C37 10.5(10) . .
N32 C31 N35 C37 -170.0(6) . .
N31 C31 N35 C36 -127.9(8) . .
N32 C31 N35 C36 51.6(8) . .
